data_1515755
loop_
_publ_author_name
'Rast, Slavko'
'Mohar, Barbara'
'Stephan, Michel'

_publ_section_title
;
 Efficient Asymmetric Syntheses of 1-Phenyl-phosphindane, Derivatives, and
 2- or 3-Oxa Analogues: Mission Accomplished.
;
_journal_issue 10
_journal_name_full 'Organic letters'
_journal_page_first 2688
_journal_page_last 2691
_journal_paper_doi 10.1021/ol500970x
_journal_volume 16
_journal_year 2014
_chemical_formula_sum 'C23 H29 B N O2 P'
_chemical_formula_weight 393.25
_chemical_name_systematic
; 
 ? 
;
_space_group_IT_number 4
_symmetry_cell_setting monoclinic
_symmetry_space_group_name_Hall 'P 2yb'
_symmetry_space_group_name_H-M 'P 1 21 1'
_atom_sites_solution_hydrogens geom
_atom_sites_solution_primary direct
_atom_sites_solution_secondary difmap
_audit_creation_method SHELXL-97
_cell_angle_alpha 90.00
_cell_angle_beta 117.23(2)
_cell_angle_gamma 90.00
_cell_formula_units_Z 2
_cell_length_a 9.1640(16)
_cell_length_b 14.0102(17)
_cell_length_c 9.5202(18)
_cell_measurement_temperature 293(2)
_cell_volume 1086.8(4)
_computing_cell_refinement 'CrysAlis PRO (Agilent, 2011)'
_computing_data_collection 'CrysAlis PRO (Agilent, 2011)'
_computing_data_reduction 'CrysAlis PRO (Agilent, 2011)'
_computing_molecular_graphics 'ORTEP3 for Windows (Farrugia, 1997)'
_computing_publication_material
;
SHELXL-97 (Sheldrick, 1997), PLATON (Spek, 2003)
;
_computing_structure_refinement 'SHELX-97 (Sheldrick, 2008)'
_computing_structure_solution 'SHELX-97 (Sheldrick, 2008)'
_diffrn_ambient_temperature 293(2)
_diffrn_measured_fraction_theta_full 0.999
_diffrn_measured_fraction_theta_max 0.999
_diffrn_measurement_device_type 'Agilent Supernova Dual/Cu at zero/Atlas'
_diffrn_measurement_method \w-scans
_diffrn_radiation_monochromator mirror
_diffrn_radiation_source 'SuperNova (Mo) X-ray Source'
_diffrn_radiation_type MoK\a
_diffrn_radiation_wavelength 0.71073
_diffrn_reflns_av_R_equivalents 0.0555
_diffrn_reflns_av_sigmaI/netI 0.0655
_diffrn_reflns_limit_h_max 11
_diffrn_reflns_limit_h_min -11
_diffrn_reflns_limit_k_max 18
_diffrn_reflns_limit_k_min -18
_diffrn_reflns_limit_l_max 12
_diffrn_reflns_limit_l_min -12
_diffrn_reflns_number 10885
_diffrn_reflns_theta_full 27.50
_diffrn_reflns_theta_max 27.50
_diffrn_reflns_theta_min 2.81
_exptl_absorpt_coefficient_mu 0.144
_exptl_absorpt_correction_T_max 0.9900
_exptl_absorpt_correction_T_min 0.9829
_exptl_absorpt_correction_type multi-scan
_exptl_absorpt_process_details '(CrysAlis PRO; Agilent, 2011)'
_exptl_crystal_colour colourless
_exptl_crystal_density_diffrn 1.202
_exptl_crystal_density_method 'not measured'
_exptl_crystal_description needle
_exptl_crystal_F_000 420
_exptl_crystal_size_max 0.12
_exptl_crystal_size_mid 0.07
_exptl_crystal_size_min 0.07
_refine_diff_density_max 0.340
_refine_diff_density_min -0.217
_refine_diff_density_rms 0.044
_refine_ls_abs_structure_details 'Flack H D (1983), Acta Cryst. A39, 876-881'
_refine_ls_abs_structure_Flack -0.13(12)
_refine_ls_extinction_method none
_refine_ls_goodness_of_fit_ref 1.063
_refine_ls_hydrogen_treatment mixed
_refine_ls_matrix_type full
_refine_ls_number_parameters 266
_refine_ls_number_reflns 4980
_refine_ls_number_restraints 1
_refine_ls_restrained_S_all 1.063
_refine_ls_R_factor_all 0.0745
_refine_ls_R_factor_gt 0.0583
_refine_ls_shift/su_max 0.000
_refine_ls_shift/su_mean 0.000
_refine_ls_structure_factor_coef Fsqd
_refine_ls_weighting_details 'calc w=1/[\s^2^(Fo^2^)+(0.0732P)^2^+0.0601P] where P=(Fo^2^+2Fc^2^)/3'
_refine_ls_weighting_scheme calc
_refine_ls_wR_factor_gt 0.1426
_refine_ls_wR_factor_ref 0.1584
_reflns_number_gt 3969
_reflns_number_total 4980
_reflns_threshold_expression >2sigma(I)
_cod_data_source_file ol500970x_si_002.cif
_cod_data_source_block (RP)-1
_cod_depositor_comments 'Adding full bibliography for 1515755--1515756.cif.'
_cod_original_cell_volume 1086.8(3)
_cod_original_sg_symbol_H-M 'P 21'
_cod_database_code 1515755

loop_
_symmetry_equiv_pos_as_xyz
'x, y, z'
'-x, y+1/2, -z'

loop_
_atom_site_label
_atom_site_type_symbol
_atom_site_fract_x
_atom_site_fract_y
_atom_site_fract_z
_atom_site_U_iso_or_equiv
_atom_site_adp_type
_atom_site_occupancy
_atom_site_symmetry_multiplicity
_atom_site_calc_flag
_atom_site_refinement_flags
P P 0.45104(8) 0.66607(5) 0.60171(8) 0.03814(19) Uani 1 1 d .
B B 0.3787(6) 0.5571(3) 0.6773(6) 0.0545(10) Uani 1 1 d .
H0A H 0.2641 0.5636 0.6479 0.082 Uiso 1 1 calc R
H0B H 0.4401 0.5536 0.7902 0.082 Uiso 1 1 calc R
H0C H 0.3959 0.5000 0.6312 0.082 Uiso 1 1 calc R
O1 O 0.7437(3) 0.4793(2) 0.8458(3) 0.0671(7) Uani 1 1 d .
H1O H 0.6656 0.5038 0.8520 0.101 Uiso 1 1 calc R
O2 O 0.0398(4) 0.52454(19) 0.1151(3) 0.0722(8) Uani 1 1 d .
H2O H -0.0555 0.5315 0.0473 0.108 Uiso 1 1 calc R
N1 N 0.3609(3) 0.67564(19) 0.4066(3) 0.0396(5) Uani 1 1 d .
C1 C 0.1150(5) 0.6167(3) 0.1664(4) 0.0492(8) Uani 1 1 d .
C2 C 0.2807(4) 0.5922(2) 0.3066(4) 0.0450(8) Uani 1 1 d .
C3 C 0.3906(5) 0.5414(3) 0.2493(5) 0.0686(12) Uani 1 1 d .
H3A H 0.4236 0.5856 0.1921 0.103 Uiso 1 1 calc R
H3B H 0.3315 0.4895 0.1813 0.103 Uiso 1 1 calc R
H3C H 0.4861 0.5172 0.3385 0.103 Uiso 1 1 calc R
C4 C 0.4096(4) 0.7523(2) 0.3310(4) 0.0523(8) Uani 1 1 d .
H4A H 0.4930 0.7291 0.3052 0.078 Uiso 1 1 calc R
H4B H 0.4516 0.8053 0.4021 0.078 Uiso 1 1 calc R
H4C H 0.3159 0.7724 0.2362 0.078 Uiso 1 1 calc R
C11 C 0.0084(4) 0.6831(2) 0.2032(3) 0.0458(8) Uani 1 1 d .
C12 C -0.0286(4) 0.7738(3) 0.1378(4) 0.0527(9) Uani 1 1 d .
H12 H 0.0123 0.7933 0.0692 0.063 Uiso 1 1 calc R
C13 C -0.1246(5) 0.8355(3) 0.1725(5) 0.0695(12) Uani 1 1 d .
H13 H -0.1474 0.8961 0.1276 0.083 Uiso 1 1 calc R
C14 C -0.1872(5) 0.8083(4) 0.2731(5) 0.0725(12) Uani 1 1 d .
H14 H -0.2505 0.8503 0.2981 0.087 Uiso 1 1 calc R
C15 C -0.1539(5) 0.7163(4) 0.3372(5) 0.0727(13) Uani 1 1 d .
H15 H -0.1971 0.6964 0.4037 0.087 Uiso 1 1 calc R
C16 C -0.0585(4) 0.6558(3) 0.3028(4) 0.0563(9) Uani 1 1 d .
H16 H -0.0373 0.5949 0.3466 0.068 Uiso 1 1 calc R
C21 C 0.3920(4) 0.7697(2) 0.6770(4) 0.0388(7) Uani 1 1 d .
C22 C 0.4731(4) 0.7903(3) 0.8387(4) 0.0528(8) Uani 1 1 d .
H22 H 0.5628 0.7538 0.9058 0.063 Uiso 1 1 calc R
C23 C 0.4203(5) 0.8649(3) 0.8989(5) 0.0585(10) Uani 1 1 d .
H23 H 0.4742 0.8779 1.0066 0.070 Uiso 1 1 calc R
C24 C 0.2884(4) 0.9203(3) 0.8010(5) 0.0570(9) Uani 1 1 d .
H24 H 0.2544 0.9707 0.8424 0.068 Uiso 1 1 calc R
C25 C 0.2069(4) 0.9006(3) 0.6413(4) 0.0518(8) Uani 1 1 d .
H25 H 0.1178 0.9379 0.5750 0.062 Uiso 1 1 calc R
C26 C 0.2578(4) 0.8250(2) 0.5792(4) 0.0436(7) Uani 1 1 d .
H26 H 0.2016 0.8114 0.4718 0.052 Uiso 1 1 calc R
C31 C 0.6727(4) 0.6828(2) 0.6721(3) 0.0408(7) Uani 1 1 d .
C32 C 0.7309(4) 0.7774(2) 0.6871(4) 0.0483(8) Uani 1 1 d .
H32 H 0.6585 0.8277 0.6702 0.058 Uiso 1 1 calc R
C33 C 0.8929(5) 0.7975(3) 0.7263(4) 0.0546(9) Uani 1 1 d .
H33 H 0.9286 0.8604 0.7362 0.065 Uiso 1 1 calc R
C34 C 1.0005(4) 0.7238(3) 0.7503(4) 0.0561(9) Uani 1 1 d .
H34 H 1.1092 0.7366 0.7752 0.067 Uiso 1 1 calc R
C35 C 0.9468(4) 0.6305(3) 0.7374(4) 0.0537(9) Uani 1 1 d .
H35 H 1.0204 0.5809 0.7540 0.064 Uiso 1 1 calc R
C36 C 0.7835(4) 0.6093(2) 0.6997(4) 0.0438(7) Uani 1 1 d .
C37 C 0.7411(5) 0.5059(3) 0.7005(4) 0.0552(9) Uani 1 1 d .
H37A H 0.6327 0.4939 0.6145 0.066 Uiso 1 1 calc R
H37B H 0.8189 0.4669 0.6833 0.066 Uiso 1 1 calc R
H1 H 0.133(4) 0.637(2) 0.091(4) 0.031(8) Uiso 1 1 d .
H2 H 0.248(4) 0.546(2) 0.375(4) 0.034(8) Uiso 1 1 d .

loop_
_atom_site_aniso_label
_atom_site_aniso_U_11
_atom_site_aniso_U_22
_atom_site_aniso_U_33
_atom_site_aniso_U_23
_atom_site_aniso_U_13
_atom_site_aniso_U_12
P 0.0333(4) 0.0414(4) 0.0397(4) 0.0005(3) 0.0167(3) -0.0005(3)
B 0.054(2) 0.053(2) 0.059(3) 0.0091(19) 0.028(2) -0.009(2)
O1 0.0704(18) 0.0623(17) 0.0584(17) 0.0136(12) 0.0208(14) -0.0082(14)
O2 0.0673(18) 0.0570(16) 0.0617(18) -0.0135(13) 0.0030(14) -0.0061(13)
N1 0.0372(12) 0.0405(14) 0.0401(12) -0.0008(12) 0.0169(10) -0.0028(12)
C1 0.052(2) 0.054(2) 0.0378(19) -0.0036(15) 0.0178(16) 0.0010(16)
C2 0.0496(19) 0.0419(17) 0.0414(18) -0.0062(13) 0.0189(15) 0.0028(14)
C3 0.067(3) 0.071(3) 0.063(3) -0.012(2) 0.026(2) 0.020(2)
C4 0.048(2) 0.058(2) 0.049(2) 0.0079(16) 0.0208(16) -0.0026(16)
C11 0.0353(15) 0.055(2) 0.0354(14) -0.0013(13) 0.0061(12) -0.0049(14)
C12 0.0455(19) 0.061(2) 0.0460(19) 0.0050(15) 0.0156(15) 0.0018(16)
C13 0.052(2) 0.068(3) 0.066(3) 0.005(2) 0.007(2) 0.013(2)
C14 0.044(2) 0.106(4) 0.062(3) -0.013(2) 0.020(2) 0.011(2)
C15 0.044(2) 0.116(4) 0.058(2) -0.001(2) 0.0230(19) -0.004(2)
C16 0.0449(17) 0.069(2) 0.0511(18) 0.0083(18) 0.0185(15) -0.0025(18)
C21 0.0304(14) 0.0449(17) 0.0456(18) -0.0021(13) 0.0213(13) -0.0024(13)
C22 0.0389(18) 0.076(2) 0.0415(18) -0.0037(16) 0.0163(15) 0.0072(16)
C23 0.051(2) 0.077(3) 0.051(2) -0.0167(18) 0.0266(18) 0.0000(18)
C24 0.055(2) 0.058(2) 0.068(2) -0.0129(17) 0.0377(19) 0.0003(17)
C25 0.0474(19) 0.054(2) 0.059(2) 0.0028(16) 0.0290(17) 0.0069(16)
C26 0.0406(17) 0.0484(18) 0.0435(18) -0.0039(13) 0.0206(14) -0.0053(14)
C31 0.0378(15) 0.050(2) 0.0367(14) 0.0001(12) 0.0193(12) -0.0027(13)
C32 0.0447(19) 0.051(2) 0.053(2) -0.0005(15) 0.0252(16) -0.0046(16)
C33 0.055(2) 0.056(2) 0.062(2) -0.0038(17) 0.0348(18) -0.0168(17)
C34 0.0375(19) 0.076(3) 0.058(2) 0.0022(18) 0.0243(17) -0.0028(18)
C35 0.0406(18) 0.073(2) 0.050(2) 0.0064(15) 0.0221(16) 0.0005(17)
C36 0.0422(18) 0.0499(19) 0.0392(18) 0.0000(13) 0.0186(14) 0.0018(14)
C37 0.054(2) 0.054(2) 0.053(2) -0.0037(16) 0.0205(17) -0.0008(17)

loop_
_atom_type_symbol
_atom_type_description
_atom_type_scat_dispersion_real
_atom_type_scat_dispersion_imag
_atom_type_scat_source
C C 0.0033 0.0016 'International Tables Vol C Tables 4.2.6.8 and 6.1.1.4'
H H 0.0000 0.0000 'International Tables Vol C Tables 4.2.6.8 and 6.1.1.4'
B B 0.0013 0.0007 'International Tables Vol C Tables 4.2.6.8 and 6.1.1.4'
N N 0.0061 0.0033 'International Tables Vol C Tables 4.2.6.8 and 6.1.1.4'
O O 0.0106 0.0060 'International Tables Vol C Tables 4.2.6.8 and 6.1.1.4'
P P 0.1023 0.0942 'International Tables Vol C Tables 4.2.6.8 and 6.1.1.4'

loop_
_geom_angle_atom_site_label_1
_geom_angle_atom_site_label_2
_geom_angle_atom_site_label_3
_geom_angle
N1 P C21 107.05(15)
N1 P C31 107.41(13)
C21 P C31 103.54(14)
N1 P B 113.68(18)
C21 P B 105.73(16)
C31 P B 118.39(18)
P B H0A 109.5
P B H0B 109.5
H0A B H0B 109.5
P B H0C 109.5
H0A B H0C 109.5
H0B B H0C 109.5
C37 O1 H1O 109.5
C1 O2 H2O 109.5
C4 N1 C2 115.8(3)
C4 N1 P 120.0(2)
C2 N1 P 120.4(2)
O2 C1 C11 111.9(3)
O2 C1 C2 103.0(3)
C11 C1 C2 115.2(3)
O2 C1 H1 105(2)
C11 C1 H1 113(2)
C2 C1 H1 108(2)
N1 C2 C3 112.7(3)
N1 C2 C1 112.8(3)
C3 C2 C1 110.3(3)
N1 C2 H2 106.5(16)
C3 C2 H2 110.9(16)
C1 C2 H2 103.2(16)
C2 C3 H3A 109.5
C2 C3 H3B 109.5
H3A C3 H3B 109.5
C2 C3 H3C 109.5
H3A C3 H3C 109.5
H3B C3 H3C 109.5
N1 C4 H4A 109.5
N1 C4 H4B 109.5
H4A C4 H4B 109.5
N1 C4 H4C 109.5
H4A C4 H4C 109.5
H4B C4 H4C 109.5
C12 C11 C16 117.5(3)
C12 C11 C1 120.9(3)
C16 C11 C1 121.5(3)
C13 C12 C11 121.3(4)
C13 C12 H12 119.4
C11 C12 H12 119.4
C14 C13 C12 120.5(4)
C14 C13 H13 119.7
C12 C13 H13 119.7
C13 C14 C15 118.8(4)
C13 C14 H14 120.6
C15 C14 H14 120.6
C16 C15 C14 120.3(4)
C16 C15 H15 119.8
C14 C15 H15 119.8
C15 C16 C11 121.5(4)
C15 C16 H16 119.3
C11 C16 H16 119.3
C26 C21 C22 118.9(3)
C26 C21 P 121.0(2)
C22 C21 P 119.8(3)
C23 C22 C21 120.1(3)
C23 C22 H22 119.9
C21 C22 H22 119.9
C24 C23 C22 120.7(3)
C24 C23 H23 119.7
C22 C23 H23 119.7
C23 C24 C25 119.9(3)
C23 C24 H24 120.1
C25 C24 H24 120.1
C24 C25 C26 120.1(3)
C24 C25 H25 120.0
C26 C25 H25 120.0
C21 C26 C25 120.3(3)
C21 C26 H26 119.8
C25 C26 H26 119.8
C36 C31 C32 117.9(3)
C36 C31 P 124.5(2)
C32 C31 P 117.4(2)
C33 C32 C31 121.8(3)
C33 C32 H32 119.1
C31 C32 H32 119.1
C34 C33 C32 119.5(3)
C34 C33 H33 120.3
C32 C33 H33 120.3
C33 C34 C35 119.8(3)
C33 C34 H34 120.1
C35 C34 H34 120.1
C34 C35 C36 121.2(3)
C34 C35 H35 119.4
C36 C35 H35 119.4
C31 C36 C35 119.8(3)
C31 C36 C37 123.3(3)
C35 C36 C37 116.8(3)
O1 C37 C36 111.6(3)
O1 C37 H37A 109.3
C36 C37 H37A 109.3
O1 C37 H37B 109.3
C36 C37 H37B 109.3
H37A C37 H37B 108.0

loop_
_geom_bond_atom_site_label_1
_geom_bond_atom_site_label_2
_geom_bond_distance
P N1 1.657(2)
P C21 1.808(3)
P C31 1.839(3)
P B 1.929(4)
B H0A 0.9600
B H0B 0.9600
B H0C 0.9600
O1 C37 1.423(4)
O1 H1O 0.8200
O2 C1 1.439(5)
O2 H2O 0.8200
N1 C4 1.471(4)
N1 C2 1.474(4)
C1 C11 1.502(5)
C1 C2 1.532(5)
C1 H1 0.86(3)
C2 C3 1.523(5)
C2 H2 1.05(3)
C3 H3A 0.9600
C3 H3B 0.9600
C3 H3C 0.9600
C4 H4A 0.9600
C4 H4B 0.9600
C4 H4C 0.9600
C11 C12 1.387(5)
C11 C16 1.398(5)
C12 C13 1.378(6)
C12 H12 0.9300
C13 C14 1.377(7)
C13 H13 0.9300
C14 C15 1.398(7)
C14 H14 0.9300
C15 C16 1.361(6)
C15 H15 0.9300
C16 H16 0.9300
C21 C26 1.390(5)
C21 C22 1.400(5)
C22 C23 1.382(5)
C22 H22 0.9300
C23 C24 1.378(5)
C23 H23 0.9300
C24 C25 1.381(5)
C24 H24 0.9300
C25 C26 1.393(5)
C25 H25 0.9300
C26 H26 0.9300
C31 C36 1.384(5)
C31 C32 1.412(5)
C32 C33 1.384(5)
C32 H32 0.9300
C33 C34 1.372(6)
C33 H33 0.9300
C34 C35 1.382(5)
C34 H34 0.9300
C35 C36 1.401(5)
C35 H35 0.9300
C36 C37 1.501(5)
C37 H37A 0.9700
C37 H37B 0.9700
